data_2102673
loop_
_publ_author_name
'Zavalij, Peter Y.'
'Yang, Shoufeng'
'Whittingham, M. Stanley'

_publ_section_title
;
 Structural chemistry of new lithium bis(oxalato)borate solvates
;
_journal_issue 6
_journal_name_full 'Acta Crystallographica Section B'
_journal_page_first 716
_journal_page_last 724
_journal_paper_doi 10.1107/S0108768104022153
_journal_volume 60
_journal_year 2004
_chemical_formula_moiety 'C8 H10 B Li O10'
_chemical_formula_structural Li[B(C2O4)2].(C4H10O2)
_chemical_formula_sum 'C8 H10 B Li O10'
_chemical_formula_weight 283.91
_chemical_name_common 'Lithium bis(oxalato)borate dimethoxyethylene'
_chemical_name_systematic
;
Lithium bis(oxalato)borate dimethoxyethylene
;
_space_group_IT_number 2
_symmetry_cell_setting triclinic
_symmetry_space_group_name_Hall '-P 1'
_symmetry_space_group_name_H-M 'P -1'
_atom_sites_solution_hydrogens geom
_atom_sites_solution_primary direct
_atom_sites_solution_secondary difmap
_audit_creation_method 'SHELXL-97 & ZCIF'
_cell_angle_alpha 114.159(2)
_cell_angle_beta 94.764(2)
_cell_angle_gamma 106.412(2)
_cell_formula_units_Z 2
_cell_length_a 8.6690(7)
_cell_length_b 8.8519(7)
_cell_length_c 9.3328(8)
_cell_measurement_reflns_used 2770
_cell_measurement_temperature 110(2)
_cell_measurement_theta_max 31.1
_cell_measurement_theta_min 2.7
_cell_volume 610.46(9)
_computing_cell_refinement 'SAINT (Bruker, 1999)'
_computing_data_collection 'SMART (Bruker, 1999)'
_computing_data_reduction SAINT
_computing_molecular_graphics 'Materials Studio (2001)'
_computing_publication_material SHELXL-97
_computing_structure_refinement 'SHELXL-97 (Sheldrick, 1997)'
_computing_structure_solution 'SHELXS-97 (Sheldrick, 1990)'
_diffrn_ambient_temperature 110(2)
_diffrn_detector_area_resol_mean 8.33
_diffrn_measured_fraction_theta_full 0.985
_diffrn_measured_fraction_theta_max 0.985
_diffrn_measurement_device_type 'three-circle diffractometer'
_diffrn_measurement_method '\w scans'
_diffrn_radiation_monochromator graphite
_diffrn_radiation_source 'fine-focus sealed tube'
_diffrn_radiation_type MoK\a
_diffrn_radiation_wavelength 0.71073
_diffrn_reflns_av_R_equivalents 0.0213
_diffrn_reflns_av_sigmaI/netI 0.0261
_diffrn_reflns_limit_h_max 12
_diffrn_reflns_limit_h_min -12
_diffrn_reflns_limit_k_max 12
_diffrn_reflns_limit_k_min -12
_diffrn_reflns_limit_l_max 13
_diffrn_reflns_limit_l_min -13
_diffrn_reflns_number 7526
_diffrn_reflns_theta_full 30.03
_diffrn_reflns_theta_max 30.03
_diffrn_reflns_theta_min 2.46
_diffrn_standards_decay_% -0.54
_exptl_absorpt_coefficient_mu 0.142
_exptl_absorpt_correction_T_max 0.964
_exptl_absorpt_correction_T_min 0.841
_exptl_absorpt_correction_type multi-scan
_exptl_absorpt_process_details 'XPREP (Sheldrick, 1997)'
_exptl_crystal_colour colorless
_exptl_crystal_density_diffrn 1.545
_exptl_crystal_density_method 'not measured'
_exptl_crystal_description prism
_exptl_crystal_F_000 292
_exptl_crystal_size_max 0.51
_exptl_crystal_size_mid 0.36
_exptl_crystal_size_min 0.26
_refine_diff_density_max 0.529
_refine_diff_density_min -0.219
_refine_ls_extinction_method none
_refine_ls_goodness_of_fit_ref 1.000
_refine_ls_hydrogen_treatment constr
_refine_ls_matrix_type full
_refine_ls_number_parameters 221
_refine_ls_number_reflns 3509
_refine_ls_number_restraints 0
_refine_ls_restrained_S_all 1.000
_refine_ls_R_factor_all 0.0388
_refine_ls_R_factor_gt 0.0346
_refine_ls_shift/su_max 0.000
_refine_ls_shift/su_mean 0.000
_refine_ls_structure_factor_coef Fsqd
_refine_ls_weighting_details 'w=1/[\s^2^(Fo^2^)+(0.0661P)^2^], P=(max(Fo^2^,0)+2Fc^2^)/3'
_refine_ls_weighting_scheme calc
_refine_ls_wR_factor_gt 0.0935
_refine_ls_wR_factor_ref 0.0959
_reflns_number_gt 3051
_reflns_number_total 3509
_reflns_threshold_expression >2sigma(I)
_cod_data_source_file ta5011.cif
_cod_data_source_block IV
_cod_original_cell_volume 610.45(9)
_cod_database_code 2102673

loop_
_symmetry_equiv_pos_as_xyz
'x, y, z'
'-x, -y, -z'

loop_
_atom_site_label
_atom_site_fract_x
_atom_site_fract_y
_atom_site_fract_z
_atom_site_U_iso_or_equiv
_atom_site_adp_type
_atom_site_calc_flag
_atom_site_occupancy
_atom_site_type_symbol
Li1 0.9908(2) 0.4673(2) 0.66495(19) 0.0229(3) Uani d 1 Li
B1 0.40189(12) 0.22735(12) 0.35914(12) 0.01674(19) Uani d 1 B
C1 0.64402(10) 0.21424(11) 0.46098(10) 0.01740(17) Uani d 1 C
C2 0.52292(10) 0.02575(11) 0.34779(10) 0.01819(17) Uani d 1 C
O1 0.57021(7) 0.32714(8) 0.46203(8) 0.01825(14) Uani d 1 O
O2 0.78055(8) 0.25042(9) 0.53412(8) 0.02201(15) Uani d 1 O
O3 0.38654(7) 0.04142(8) 0.28830(8) 0.01931(14) Uani d 1 O
O4 0.54796(9) -0.10880(9) 0.31981(9) 0.02514(16) Uani d 1 O
C3 0.24817(10) 0.34638(12) 0.25628(10) 0.01801(17) Uani d 1 C
C4 0.19216(10) 0.33526(11) 0.40392(10) 0.01550(16) Uani d 1 C
O5 0.37064(8) 0.28348(9) 0.23412(8) 0.01965(14) Uani d 1 O
O6 0.18617(8) 0.40082(10) 0.17704(8) 0.02549(16) Uani d 1 O
O7 0.27791(7) 0.26145(8) 0.45761(7) 0.01679(14) Uani d 1 O
O8 0.08443(7) 0.38691(8) 0.45699(8) 0.01888(14) Uani d 1 O
C5 1.20340(14) 0.86761(13) 0.88249(13) 0.0280(2) Uani d 1 C
H51 1.1326(16) 0.8849(17) 0.9588(16) 0.032(3) Uiso d 1 H
H52 1.1604(16) 0.8882(17) 0.7965(16) 0.030(3) Uiso d 1 H
H53 1.3164(17) 0.9499(18) 0.9335(16) 0.031(3) Uiso d 1 H
O9 1.20013(8) 0.69028(8) 0.81689(7) 0.02184(15) Uani d 1 O
C6 1.26904(12) 0.65323(13) 0.93876(11) 0.0250(2) Uani d 1 C
H61 1.2022(15) 0.6723(16) 1.0206(15) 0.029(3) Uiso d 1 H
H62 1.3850(17) 0.7268(18) 0.9867(16) 0.035(3) Uiso d 1 H
C7 1.25813(11) 0.46405(13) 0.85966(11) 0.02255(19) Uani d 1 C
H71 1.3247(14) 0.4436(15) 0.7803(14) 0.019(3) Uiso d 1 H
H72 1.2981(15) 0.4322(16) 0.9414(15) 0.024(3) Uiso d 1 H
O10 1.08761(8) 0.35962(9) 0.78452(8) 0.02237(15) Uani d 1 O
C8 1.05617(14) 0.17565(13) 0.73139(14) 0.0273(2) Uani d 1 C
H81 1.0806(17) 0.1551(18) 0.8241(17) 0.037(3) Uiso d 1 H
H82 1.1243(16) 0.1343(18) 0.6584(17) 0.034(3) Uiso d 1 H
H83 0.9404(18) 0.1152(19) 0.6741(17) 0.038(3) Uiso d 1 H

loop_
_atom_site_aniso_label
_atom_site_aniso_U_11
_atom_site_aniso_U_22
_atom_site_aniso_U_33
_atom_site_aniso_U_12
_atom_site_aniso_U_13
_atom_site_aniso_U_23
Li1 0.0208(7) 0.0228(8) 0.0251(8) 0.0083(6) 0.0034(6) 0.0107(7)
B1 0.0144(4) 0.0164(4) 0.0178(4) 0.0060(3) 0.0034(3) 0.0059(4)
C1 0.0154(4) 0.0183(4) 0.0197(4) 0.0070(3) 0.0054(3) 0.0087(3)
C2 0.0162(4) 0.0188(4) 0.0190(4) 0.0074(3) 0.0043(3) 0.0071(3)
O1 0.0139(3) 0.0160(3) 0.0228(3) 0.0057(2) 0.0020(2) 0.0070(2)
O2 0.0142(3) 0.0243(3) 0.0268(3) 0.0061(3) 0.0022(2) 0.0118(3)
O3 0.0157(3) 0.0159(3) 0.0213(3) 0.0060(2) 0.0007(2) 0.0040(2)
O4 0.0255(3) 0.0193(3) 0.0298(4) 0.0111(3) 0.0048(3) 0.0085(3)
C3 0.0159(4) 0.0190(4) 0.0171(4) 0.0055(3) 0.0029(3) 0.0069(3)
C4 0.0132(4) 0.0142(4) 0.0157(4) 0.0031(3) 0.0009(3) 0.0052(3)
O5 0.0191(3) 0.0243(3) 0.0188(3) 0.0108(3) 0.0068(2) 0.0103(3)
O6 0.0258(4) 0.0321(4) 0.0244(3) 0.0130(3) 0.0041(3) 0.0167(3)
O7 0.0152(3) 0.0184(3) 0.0187(3) 0.0077(2) 0.0048(2) 0.0088(2)
O8 0.0147(3) 0.0199(3) 0.0212(3) 0.0075(2) 0.0047(2) 0.0075(2)
C5 0.0311(5) 0.0184(5) 0.0265(5) 0.0051(4) 0.0038(4) 0.0054(4)
O9 0.0236(3) 0.0193(3) 0.0177(3) 0.0062(3) 0.0002(2) 0.0053(3)
C6 0.0240(5) 0.0284(5) 0.0165(4) 0.0062(4) -0.0006(3) 0.0074(4)
C7 0.0189(4) 0.0286(5) 0.0201(4) 0.0082(4) 0.0008(3) 0.0117(4)
O10 0.0191(3) 0.0217(3) 0.0262(3) 0.0064(3) 0.0013(3) 0.0120(3)
C8 0.0293(5) 0.0232(5) 0.0333(5) 0.0104(4) 0.0065(4) 0.0159(4)

loop_
_atom_type_symbol
_atom_type_description
_atom_type_scat_dispersion_real
_atom_type_scat_dispersion_imag
_atom_type_scat_source
C C 0.0033 0.0016 'International Tables Vol C Tables 4.2.6.8 and 6.1.1.4'
H H 0.0000 0.0000 'International Tables Vol C Tables 4.2.6.8 and 6.1.1.4'
Li Li -0.0003 0.0001 'International Tables Vol C Tables 4.2.6.8 and 6.1.1.4'
B B 0.0013 0.0007 'International Tables Vol C Tables 4.2.6.8 and 6.1.1.4'
O O 0.0106 0.0060 'International Tables Vol C Tables 4.2.6.8 and 6.1.1.4'

loop_
_geom_angle_atom_site_label_1
_geom_angle_atom_site_label_2
_geom_angle_atom_site_label_3
_geom_angle_site_symmetry_1
_geom_angle_site_symmetry_3
_geom_angle
O10 Li1 O2 . . 96.17(7)
O10 Li1 O8 . 1_655 100.87(7)
O2 Li1 O8 . 1_655 86.83(7)
O10 Li1 O9 . . 81.46(6)
O2 Li1 O9 . . 175.18(9)
O8 Li1 O9 1_655 . 97.73(7)
O10 Li1 O8 . 2_666 172.64(9)
O2 Li1 O8 . 2_666 90.94(6)
O8 Li1 O8 1_655 2_666 77.61(6)
O9 Li1 O8 . 2_666 91.57(7)
O10 Li1 O6 . 2_666 106.28(7)
O2 Li1 O6 . 2_666 86.16(6)
O8 Li1 O6 1_655 2_666 152.52(8)
O9 Li1 O6 . 2_666 90.46(6)
O8 Li1 O6 2_666 2_666 75.98(5)
O10 Li1 Li1 . 2_766 140.56(10)
O2 Li1 Li1 . 2_766 88.65(7)
O8 Li1 Li1 1_655 2_766 40.17(4)
O9 Li1 Li1 . 2_766 95.84(8)
O8 Li1 Li1 2_666 2_766 37.44(4)
O6 Li1 Li1 2_666 2_766 113.09(8)
O3 B1 O1 . . 106.01(6)
O3 B1 O5 . . 111.68(7)
O1 B1 O5 . . 112.24(7)
O3 B1 O7 . . 111.55(7)
O1 B1 O7 . . 110.05(7)
O5 B1 O7 . . 105.41(7)
O2 C1 O1 . . 126.66(8)
O2 C1 C2 . . 125.50(8)
O1 C1 C2 . . 107.83(7)
O4 C2 O3 . . 126.78(8)
O4 C2 C1 . . 126.00(8)
O3 C2 C1 . . 107.22(7)
C1 O1 B1 . . 109.08(7)
C1 O2 Li1 . . 139.52(8)
C2 O3 B1 . . 109.71(7)
O6 C3 O5 . . 128.35(8)
O6 C3 C4 . . 123.92(8)
O5 C3 C4 . . 107.72(7)
O8 C4 O7 . . 127.70(8)
O8 C4 C3 . . 123.38(8)
O7 C4 C3 . . 108.92(7)
C3 O5 B1 . . 109.10(7)
C3 O6 Li1 . 2_666 104.28(7)
C4 O7 B1 . . 108.76(6)
C4 O8 Li1 . 1_455 142.70(7)
C4 O8 Li1 . 2_666 110.73(7)
Li1 O8 Li1 1_455 2_666 102.39(6)
O9 C5 H51 . . 109.6(7)
O9 C5 H52 . . 108.7(8)
H51 C5 H52 . . 108.1(10)
O9 C5 H53 . . 110.4(8)
H51 C5 H53 . . 111.2(11)
H52 C5 H53 . . 108.9(11)
C5 O9 C6 . . 111.40(7)
C5 O9 Li1 . . 124.38(7)
C6 O9 Li1 . . 107.55(7)
O9 C6 C7 . . 107.67(7)
O9 C6 H61 . . 107.5(7)
C7 C6 H61 . . 110.4(7)
O9 C6 H62 . . 111.8(8)
C7 C6 H62 . . 108.1(8)
H61 C6 H62 . . 111.3(11)
O10 C7 C6 . . 106.92(7)
O10 C7 H71 . . 110.3(7)
C6 C7 H71 . . 111.5(7)
O10 C7 H72 . . 110.4(7)
C6 C7 H72 . . 109.7(7)
H71 C7 H72 . . 108.0(9)
C8 O10 C7 . . 112.18(7)
C8 O10 Li1 . . 126.24(8)
C7 O10 Li1 . . 110.05(7)
O10 C8 H81 . . 109.4(8)
O10 C8 H82 . . 111.2(8)
H81 C8 H82 . . 108.4(11)
O10 C8 H83 . . 106.2(8)
H81 C8 H83 . . 112.7(12)
H82 C8 H83 . . 109.0(12)

loop_
_geom_bond_atom_site_label_1
_geom_bond_atom_site_label_2
_geom_bond_site_symmetry_2
_geom_bond_distance
Li1 O10 . 2.0059(17)
Li1 O2 . 2.0574(17)
Li1 O8 1_655 2.0949(17)
Li1 O9 . 2.1112(17)
Li1 O8 2_666 2.2229(17)
Li1 O6 2_666 2.4232(18)
Li1 Li1 2_766 3.366(3)
B1 O3 . 1.4611(11)
B1 O1 . 1.4751(11)
B1 O5 . 1.4765(11)
B1 O7 . 1.4870(11)
C1 O2 . 1.2009(10)
C1 O1 . 1.3277(10)
C1 C2 . 1.5444(12)
C2 O4 . 1.1978(10)
C2 O3 . 1.3311(10)
C3 O6 . 1.2001(11)
C3 O5 . 1.3252(10)
C3 C4 . 1.5294(12)
C4 O8 . 1.2081(10)
C4 O7 . 1.3081(10)
C5 O9 . 1.4231(11)
C5 H51 . 0.972(13)
C5 H52 . 0.962(13)
C5 H53 . 0.976(14)
O9 C6 . 1.4356(11)
C6 C7 . 1.4984(14)
C6 H61 . 0.986(13)
C6 H62 . 0.976(14)
C7 O10 . 1.4340(11)
C7 H71 . 0.967(12)
C7 H72 . 0.984(12)
O10 C8 . 1.4276(12)
C8 H81 . 0.973(14)
C8 H82 . 0.965(14)
C8 H83 . 0.976(15)

loop_
_geom_torsion_atom_site_label_1
_geom_torsion_atom_site_label_2
_geom_torsion_atom_site_label_3
_geom_torsion_atom_site_label_4
_geom_torsion_site_symmetry_1
_geom_torsion_site_symmetry_4
_geom_torsion
O2 C1 C2 O4 . . 1.14(14)
O1 C1 C2 O4 . . -178.99(8)
O2 C1 C2 O3 . . -179.05(8)
O1 C1 C2 O3 . . 0.82(9)
O2 C1 O1 B1 . . -178.51(8)
C2 C1 O1 B1 . . 1.62(9)
O3 B1 O1 C1 . . -3.32(9)
O5 B1 O1 C1 . . -125.50(7)
O7 B1 O1 C1 . . 117.44(7)
O1 C1 O2 Li1 . . -11.63(17)
C2 C1 O2 Li1 . . 168.21(9)
O10 Li1 O2 C1 . . 159.67(10)
O8 Li1 O2 C1 1_655 . -99.73(11)
O8 Li1 O2 C1 2_666 . -22.20(13)
O6 Li1 O2 C1 2_666 . 53.68(12)
O4 C2 O3 B1 . . 176.89(9)
C1 C2 O3 B1 . . -2.92(9)
O1 B1 O3 C2 . . 3.89(9)
O5 B1 O3 C2 . . 126.43(7)
O7 B1 O3 C2 . . -115.90(8)
O6 C3 C4 O8 . . -2.95(14)
O5 C3 C4 O8 . . 178.17(8)
O6 C3 C4 O7 . . 176.49(8)
O5 C3 C4 O7 . . -2.39(9)
O6 C3 O5 B1 . . -178.34(9)
C4 C3 O5 B1 . . 0.48(9)
O3 B1 O5 C3 . . 122.62(7)
O1 B1 O5 C3 . . -118.47(8)
O7 B1 O5 C3 . . 1.32(9)
O5 C3 O6 Li1 . 2_666 -170.36(9)
C4 C3 O6 Li1 . 2_666 10.99(11)
O8 C4 O7 B1 . . -177.41(9)
C3 C4 O7 B1 . . 3.18(9)
O3 B1 O7 C4 . . -124.26(7)
O1 B1 O7 C4 . . 118.36(7)
O5 B1 O7 C4 . . -2.88(9)
O7 C4 O8 Li1 . 1_455 21.13(17)
C3 C4 O8 Li1 . 1_455 -159.55(10)
O7 C4 O8 Li1 . 2_666 172.26(8)
C3 C4 O8 Li1 . 2_666 -8.41(11)
O10 Li1 O9 C5 . . -145.33(8)
O8 Li1 O9 C5 1_655 . 114.76(8)
O8 Li1 O9 C5 2_666 . 37.06(10)
O6 Li1 O9 C5 2_666 . -38.94(10)
O10 Li1 O9 C6 . . -12.48(8)
O8 Li1 O9 C6 1_655 . -112.38(7)
O8 Li1 O9 C6 2_666 . 169.91(6)
O6 Li1 O9 C6 2_666 . 93.92(7)
C5 O9 C6 C7 . . 179.15(8)
Li1 O9 C6 C7 . . 39.68(9)
O9 C6 C7 O10 . . -56.72(10)
C6 C7 O10 C8 . . -168.80(8)
C6 C7 O10 Li1 . . 45.27(9)
O2 Li1 O10 C8 . . 25.70(11)
O8 Li1 O10 C8 1_655 . -62.25(11)
O9 Li1 O10 C8 . . -158.54(8)
O6 Li1 O10 C8 2_666 . 113.48(9)
O2 Li1 O10 C7 . . 165.67(7)
O8 Li1 O10 C7 1_655 . 77.72(8)
O9 Li1 O10 C7 . . -18.57(8)
O6 Li1 O10 C7 2_666 . -106.55(8)
